data_2102640
loop_
_publ_author_name
'Sobolev, Alexandre N.'
'White, Allan H.'

_publ_section_title
;
 Temperature dependence of the crystal structure of
 3,5-di-<i>tert</i>-butylpyrazole from 10K
;
_journal_issue 5
_journal_name_full 'Acta Crystallographica Section B'
_journal_page_first 621
_journal_page_last 625
_journal_paper_doi 10.1107/S0108768104017380
_journal_volume 60
_journal_year 2004
_chemical_formula_moiety 'C11 H20 N2'
_chemical_formula_sum 'C11 H20 N2'
_chemical_formula_weight 180.29
_chemical_name_common 3,5-di-tert-butylpyrazole
_chemical_name_systematic
;
 ?
;
_space_group_IT_number 29
_symmetry_cell_setting orthorhombic
_symmetry_space_group_name_Hall 'P -2a -2ab'
_symmetry_space_group_name_H-M 'P b 21 a'
_atom_sites_solution_hydrogens geom
_atom_sites_solution_primary direct
_atom_sites_solution_secondary difmap
_audit_creation_method SHELXL-97
_cell_angle_alpha 90.00
_cell_angle_beta 90.00
_cell_angle_gamma 90.00
_cell_formula_units_Z 16
_cell_length_a 11.366(2)
_cell_length_b 20.654(5)
_cell_length_c 19.723(4)
_cell_measurement_reflns_used 14
_cell_measurement_temperature 100(2)
_cell_measurement_theta_max 16.58
_cell_measurement_theta_min 15.98
_cell_volume 4630.0(17)
_computing_cell_refinement 'Local diffractometer control software'
_computing_data_collection 'Local diffractometer control software'
_computing_data_reduction 'PROFIT (Streltsov & Zavodnik, 1989)'
_computing_molecular_graphics 'SHELXTL (Bruker,1997)'
_computing_publication_material 'SHELXTL (Bruker,1997)'
_computing_structure_refinement 'SHELXL-97 (Sheldrick, 1997)'
_computing_structure_solution 'SHELXS-97 (Sheldrick, 1990)'
_diffrn_ambient_temperature 100(2)
_diffrn_measured_fraction_theta_full 0.990
_diffrn_measured_fraction_theta_max 0.990
_diffrn_measurement_device_type 'Huber 512 goniometer'
_diffrn_measurement_method '\w-2\q scan'
_diffrn_radiation_monochromator none
_diffrn_radiation_source 'normal-focus sealed tube'
_diffrn_radiation_type MoK\a
_diffrn_radiation_wavelength 0.71073
_diffrn_reflns_av_R_equivalents 0.0000
_diffrn_reflns_av_sigmaI/netI 0.0542
_diffrn_reflns_limit_h_max 13
_diffrn_reflns_limit_h_min 0
_diffrn_reflns_limit_k_max 24
_diffrn_reflns_limit_k_min 0
_diffrn_reflns_limit_l_max 23
_diffrn_reflns_limit_l_min 0
_diffrn_reflns_number 4203
_diffrn_reflns_theta_full 25.09
_diffrn_reflns_theta_max 25.09
_diffrn_reflns_theta_min 1.97
_diffrn_standards_decay_% 2
_diffrn_standards_interval_count 100
_diffrn_standards_number 3
_exptl_absorpt_coefficient_mu 0.062
_exptl_absorpt_correction_T_max 0.9875
_exptl_absorpt_correction_T_min 0.9799
_exptl_absorpt_correction_type gaussian
_exptl_absorpt_process_details 'XTAL 3.7 (Hall, du Boulay & Olthof-Hazekamp, 2000)'
_exptl_crystal_colour colourless
_exptl_crystal_density_diffrn 1.035
_exptl_crystal_density_meas ?
_exptl_crystal_density_method .
_exptl_crystal_description prism
_exptl_crystal_F_000 1600
_exptl_crystal_size_max 0.44
_exptl_crystal_size_mid 0.34
_exptl_crystal_size_min 0.20
_refine_diff_density_max 0.452
_refine_diff_density_min -0.310
_refine_ls_abs_structure_details 'Flack H D (1983), Acta Cryst. A39, 876-881'
_refine_ls_abs_structure_Flack -1(6)
_refine_ls_extinction_method none
_refine_ls_goodness_of_fit_ref 1.155
_refine_ls_hydrogen_treatment mixed
_refine_ls_matrix_type full
_refine_ls_number_parameters 524
_refine_ls_number_reflns 4203
_refine_ls_number_restraints 1
_refine_ls_restrained_S_all 1.154
_refine_ls_R_factor_all 0.1001
_refine_ls_R_factor_gt 0.0787
_refine_ls_shift/su_max 0.003
_refine_ls_shift/su_mean 0.001
_refine_ls_structure_factor_coef Fsqd
_refine_ls_weighting_details 'calc w=1/[\s^2^(Fo^2^)+(0.1043P)^2^+4.3675P] where P=(Fo^2^+2Fc^2^)/3'
_refine_ls_weighting_scheme calc
_refine_ls_wR_factor_gt 0.1994
_refine_ls_wR_factor_ref 0.2257
_reflns_number_gt 3456
_reflns_number_total 4203
_reflns_threshold_expression >2sigma(I)
_cod_data_source_file ta5008.cif
_cod_data_source_block 100k
_cod_depositor_comments
;
The following automatic conversions were performed:
'_symmetry_cell_setting' value 'Orthorhombic' changed to 'orthorhombic'
according to '/home/saulius/struct/CIF-dictionaries/cif_core.dic'
dictionary named 'cif_core.dic' version 2.4.1 from 2010-06-29.

Automatic conversion script
Id: cif_fix_enum 1527 2010-12-29 10:47:43Z saulius 

The following automatic conversions were performed:

'_symmetry_cell_setting' value 'Orthorhombic' changed to
'orthorhombic' according to
/home/saulius/struct/CIF-dictionaries/cif_core.dic dictionary named
'cif_core.dic' version 2.4.1 from 2010-06-29.

Automatic conversion script
Id: cif_fix_values 1715 2011-07-08 13:25:40Z adriana 
;
_cod_database_code 2102640

loop_
_symmetry_equiv_pos_as_xyz
'x, y, z'
'-x+1/2, y+1/2, z'
'-x, y+1/2, -z'
'x+1/2, y, -z'

loop_
_atom_site_label
_atom_site_fract_x
_atom_site_fract_y
_atom_site_fract_z
_atom_site_U_iso_or_equiv
_atom_site_adp_type
_atom_site_calc_flag
_atom_site_refinement_flags
_atom_site_occupancy
_atom_site_type_symbol
N1A 0.3969(4) 0.0545(3) 0.6486(2) 0.0178(11) Uani d . 1 N
H1A 0.4074 0.0152 0.6648 0.021 Uiso calc R 1 H
N2A 0.4718(4) 0.0823(3) 0.6029(3) 0.0187(11) Uani d . 1 N
C3A 0.4253(6) 0.1406(3) 0.5917(3) 0.0208(14) Uani d . 1 C
C31A 0.4864(6) 0.1877(3) 0.5423(3) 0.0263(15) Uani d . 1 C
C32A 0.4178(6) 0.2504(3) 0.5399(4) 0.0289(16) Uani d . 1 C
H31A 0.414(3) 0.2699(15) 0.587(2) 0.043 Uiso calc R 1 H
H32A 0.335(4) 0.2415(6) 0.523(2) 0.043 Uiso calc R 1 H
H33A 0.458(3) 0.2816(15) 0.508(2) 0.043 Uiso calc R 1 H
C33A 0.6123(6) 0.2005(4) 0.5666(4) 0.0376(19) Uani d . 1 C
H34A 0.6105(7) 0.216(3) 0.612(2) 0.056 Uiso calc R 1 H
H35A 0.648(2) 0.232(2) 0.538(2) 0.056 Uiso calc R 1 H
H36A 0.656(3) 0.1612(19) 0.565(3) 0.056 Uiso calc R 1 H
C34A 0.4860(8) 0.1565(4) 0.4705(4) 0.042(2) Uani d . 1 C
H37A 0.401(4) 0.151(2) 0.4541(14) 0.063 Uiso calc R 1 H
H38A 0.525(5) 0.112(2) 0.4726(6) 0.063 Uiso calc R 1 H
H39A 0.531(5) 0.1855(18) 0.4377(16) 0.063 Uiso calc R 1 H
C4A 0.3195(5) 0.1487(3) 0.6307(3) 0.0195(13) Uani d . 1 C
H4A 0.2694 0.1855 0.6316 0.023 Uiso calc R 1 H
C5A 0.3061(5) 0.0920(3) 0.6665(3) 0.0207(13) Uani d . 1 C
C51A 0.2132(5) 0.0706(3) 0.7178(3) 0.0243(14) Uani d . 1 C
C52A 0.1228(6) 0.1246(4) 0.7271(4) 0.0384(17) Uani d . 1 C
H51A 0.166(2) 0.167(2) 0.743(2) 0.058 Uiso calc R 1 H
H52A 0.060(4) 0.1106(12) 0.764(2) 0.058 Uiso calc R 1 H
H53A 0.080(3) 0.1334(17) 0.680(2) 0.058 Uiso calc R 1 H
C53A 0.1514(8) 0.0096(4) 0.6928(4) 0.051(2) Uani d . 1 C
H54A 0.108(4) 0.0195(9) 0.648(3) 0.076 Uiso calc R 1 H
H55A 0.092(4) -0.0057(17) 0.729(2) 0.076 Uiso calc R 1 H
H56A 0.213(3) -0.0263(19) 0.685(3) 0.076 Uiso calc R 1 H
C54A 0.2723(6) 0.0580(4) 0.7867(3) 0.0423(19) Uani d . 1 C
H57A 0.318(4) 0.0969(19) 0.8005(15) 0.063 Uiso calc R 1 H
H58A 0.326(4) 0.020(2) 0.7829(8) 0.063 Uiso calc R 1 H
H59A 0.211(3) 0.049(3) 0.8213(16) 0.063 Uiso calc R 1 H
N1B 0.5908(4) -0.0402(3) 0.6005(2) 0.0182(11) Uani d . 1 N
H1B 0.5806 -0.0013 0.5833 0.022 Uiso calc R 1 H
N2B 0.5165(5) -0.0671(3) 0.6482(3) 0.0207(12) Uani d . 1 N
C3B 0.5638(6) -0.1256(3) 0.6591(3) 0.0219(15) Uani d . 1 C
C31B 0.5052(6) -0.1708(3) 0.7091(3) 0.0245(15) Uani d . 1 C
C32B 0.5785(7) -0.2330(4) 0.7174(4) 0.0314(17) Uani d . 1 C
H31B 0.581(7) -0.262(4) 0.673(4) 0.047 Uiso d . 1 H
H32B 0.542(7) -0.267(4) 0.755(4) 0.047 Uiso d . 1 H
H33B 0.654(7) -0.216(4) 0.737(4) 0.047 Uiso d . 1 H
C33B 0.4958(10) -0.1383(4) 0.7792(4) 0.055(3) Uani d . 1 C
H34B 0.446(5) -0.103(3) 0.7765(9) 0.083 Uiso calc R 1 H
H35B 0.569(4) -0.125(3) 0.7930(18) 0.083 Uiso calc R 1 H
H36B 0.466(6) -0.1676(19) 0.8102(19) 0.083 Uiso calc R 1 H
C34B 0.3812(6) -0.1883(4) 0.6843(4) 0.039(2) Uani d . 1 C
H37B 0.3869(7) -0.212(3) 0.639(3) 0.059 Uiso calc R 1 H
H38B 0.333(3) -0.147(2) 0.679(3) 0.059 Uiso calc R 1 H
H39B 0.342(3) -0.217(3) 0.719(2) 0.059 Uiso calc R 1 H
C4B 0.6641(5) -0.1346(3) 0.6203(3) 0.0223(14) Uani d . 1 C
H4B 0.7128 -0.1720 0.6197 0.027 Uiso calc R 1 H
C5B 0.6798(5) -0.0792(3) 0.5830(3) 0.0208(14) Uani d . 1 C
C51B 0.7749(6) -0.0589(3) 0.5323(3) 0.0267(15) Uani d . 1 C
C52B 0.7567(8) 0.0120(4) 0.5118(4) 0.053(2) Uani d . 1 C
H51B 0.768(5) 0.0433(14) 0.5568(19) 0.079 Uiso calc R 1 H
H52B 0.667(4) 0.0182(7) 0.491(3) 0.079 Uiso calc R 1 H
H53B 0.822(4) 0.0255(10) 0.473(3) 0.079 Uiso calc R 1 H
C53B 0.8953(7) -0.0653(6) 0.5644(4) 0.067(3) Uani d . 1 C
H54B 0.905(2) -0.028(3) 0.605(3) 0.100 Uiso calc R 1 H
H55B 0.964(4) -0.058(3) 0.525(2) 0.100 Uiso calc R 1 H
H56B 0.905(2) -0.114(3) 0.587(3) 0.100 Uiso calc R 1 H
C54B 0.7656(7) -0.0997(4) 0.4685(3) 0.0443(19) Uani d . 1 C
H57B 0.673(4) -0.096(2) 0.4472(17) 0.066 Uiso calc R 1 H
H58B 0.786(4) -0.152(2) 0.4813(7) 0.066 Uiso calc R 1 H
H59B 0.831(4) -0.0816(18) 0.4294(18) 0.066 Uiso calc R 1 H
N1C 0.5989(5) -0.0544(3) 0.0996(3) 0.0214(12) Uani d . 1 N
H1C 0.5909 -0.0140 0.0860 0.026 Uiso calc R 1 H
N2C 0.5278(4) -0.0829(3) 0.1474(3) 0.0203(12) Uani d . 1 N
C3C 0.5694(5) -0.1429(3) 0.1530(3) 0.0168(13) Uani d . 1 C
C31C 0.5094(5) -0.1899(3) 0.2007(3) 0.0172(13) Uani d . 1 C
C32C 0.5805(6) -0.2542(3) 0.2043(4) 0.0289(16) Uani d . 1 C
H31C 0.667(4) -0.2443(5) 0.220(2) 0.043 Uiso calc R 1 H
H32C 0.582(3) -0.2761(14) 0.1563(19) 0.043 Uiso calc R 1 H
H33C 0.541(3) -0.2856(15) 0.239(2) 0.043 Uiso calc R 1 H
C33C 0.5003(8) -0.1604(4) 0.2726(3) 0.0360(18) Uani d . 1 C
H34C 0.577(4) -0.148(2) 0.2879(13) 0.054 Uiso calc R 1 H
H35C 0.468(5) -0.1921(16) 0.3032(15) 0.054 Uiso calc R 1 H
H36C 0.450(4) -0.123(2) 0.2714(6) 0.054 Uiso calc R 1 H
C34C 0.3852(6) -0.2055(4) 0.1743(4) 0.0320(17) Uani d . 1 C
H37C 0.3913(7) -0.227(2) 0.126(2) 0.048 Uiso calc R 1 H
H38C 0.336(2) -0.1626(18) 0.171(2) 0.048 Uiso calc R 1 H
H39C 0.344(2) -0.238(2) 0.2078(19) 0.048 Uiso calc R 1 H
C4C 0.6652(5) -0.1529(3) 0.1098(3) 0.0208(13) Uani d . 1 C
H4C 0.7095 -0.1917 0.1048 0.025 Uiso calc R 1 H
C5C 0.6825(5) -0.0951(3) 0.0757(3) 0.0193(13) Uani d . 1 C
C51C 0.7683(6) -0.0750(3) 0.0210(3) 0.0241(14) Uani d . 1 C
C52C 0.8636(7) -0.1274(4) 0.0121(4) 0.0429(18) Uani d . 1 C
H51C 0.907(3) -0.1359(18) 0.060(2) 0.064 Uiso calc R 1 H
H52C 0.928(4) -0.1112(13) -0.025(2) 0.064 Uiso calc R 1 H
H53C 0.8229(18) -0.1722(19) -0.005(3) 0.064 Uiso calc R 1 H
C53C 0.7033(7) -0.0673(4) -0.0458(3) 0.0449(19) Uani d . 1 C
H54C 0.635(4) -0.031(2) -0.0403(9) 0.067 Uiso calc R 1 H
H55C 0.664(4) -0.113(2) -0.0599(15) 0.067 Uiso calc R 1 H
H56C 0.764(3) -0.052(3) -0.0845(17) 0.067 Uiso calc R 1 H
C54C 0.8289(8) -0.0118(4) 0.0404(4) 0.060(3) Uani d . 1 C
H57C 0.870(5) -0.0173(10) 0.087(3) 0.090 Uiso calc R 1 H
H58C 0.767(3) 0.025(2) 0.044(3) 0.090 Uiso calc R 1 H
H59C 0.891(5) 0.0000(17) 0.004(2) 0.090 Uiso calc R 1 H
N1D 0.4137(4) 0.0409(3) 0.1519(2) 0.0179(12) Uani d . 1 N
H1D 0.4238 0.0012 0.1671 0.022 Uiso calc R 1 H
N2D 0.4844(4) 0.0685(3) 0.1048(3) 0.0196(12) Uani d . 1 N
C3D 0.4414(5) 0.1278(3) 0.0945(3) 0.0194(14) Uani d . 1 C
C31D 0.5027(6) 0.1735(3) 0.0468(3) 0.0247(15) Uani d . 1 C
C32D 0.4282(6) 0.2350(4) 0.0389(4) 0.0334(18) Uani d . 1 C
H31D 0.348(4) 0.2232(6) 0.022(2) 0.050 Uiso calc R 1 H
H32D 0.466(3) 0.2646(16) 0.006(2) 0.050 Uiso calc R 1 H
H33D 0.422(4) 0.2573(16) 0.0835(19) 0.050 Uiso calc R 1 H
C33D 0.6235(6) 0.1919(4) 0.0765(4) 0.0326(17) Uani d . 1 C
H34D 0.6130(8) 0.210(2) 0.121(2) 0.049 Uiso calc R 1 H
H35D 0.661(3) 0.223(2) 0.0472(19) 0.049 Uiso calc R 1 H
H36D 0.672(3) 0.1534(18) 0.080(2) 0.049 Uiso calc R 1 H
C34D 0.5182(9) 0.1415(4) -0.0230(4) 0.052(2) Uani d . 1 C
H37D 0.440(4) 0.131(3) -0.0419(17) 0.077 Uiso calc R 1 H
H38D 0.565(5) 0.101(3) -0.0180(6) 0.077 Uiso calc R 1 H
H39D 0.559(5) 0.1717(19) -0.0539(18) 0.077 Uiso calc R 1 H
C4D 0.3406(6) 0.1374(3) 0.1378(3) 0.0214(13) Uani d . 1 C
H4D 0.2937 0.1754 0.1412 0.026 Uiso calc R 1 H
C5D 0.3259(5) 0.0800(3) 0.1735(3) 0.0217(14) Uani d . 1 C
C51D 0.2342(5) 0.0599(3) 0.2254(3) 0.0198(13) Uani d . 1 C
C52D 0.2578(6) -0.0080(3) 0.2499(3) 0.0333(15) Uani d . 1 C
H51D 0.338(4) -0.0095(6) 0.274(2) 0.050 Uiso calc R 1 H
H52D 0.259(4) -0.0389(13) 0.2094(15) 0.050 Uiso calc R 1 H
H53D 0.193(3) -0.0217(10) 0.283(2) 0.050 Uiso calc R 1 H
C53D 0.2461(7) 0.1059(4) 0.2874(3) 0.0392(17) Uani d . 1 C
H54D 0.324(4) 0.0982(18) 0.3105(18) 0.059 Uiso calc R 1 H
H55D 0.180(4) 0.0971(18) 0.3206(19) 0.059 Uiso calc R 1 H
H56D 0.242(5) 0.1525(19) 0.2715(7) 0.059 Uiso calc R 1 H
C54D 0.1110(5) 0.0658(4) 0.1950(4) 0.0399(18) Uani d . 1 C
H57D 0.1053(15) 0.038(2) 0.153(2) 0.060 Uiso calc R 1 H
H58D 0.0953(19) 0.113(2) 0.182(2) 0.060 Uiso calc R 1 H
H59D 0.050(3) 0.051(2) 0.2298(17) 0.060 Uiso calc R 1 H

loop_
_atom_site_aniso_label
_atom_site_aniso_U_11
_atom_site_aniso_U_22
_atom_site_aniso_U_33
_atom_site_aniso_U_12
_atom_site_aniso_U_13
_atom_site_aniso_U_23
N1A 0.021(3) 0.019(3) 0.013(2) -0.001(2) 0.001(2) 0.001(2)
N2A 0.021(2) 0.019(3) 0.017(2) 0.001(2) 0.002(2) 0.000(2)
C3A 0.023(3) 0.023(3) 0.016(3) -0.003(3) 0.004(2) 0.006(2)
C31A 0.026(3) 0.029(4) 0.023(3) -0.004(3) 0.007(3) 0.009(3)
C32A 0.023(3) 0.029(4) 0.035(4) -0.007(3) -0.002(3) 0.009(3)
C33A 0.020(3) 0.044(5) 0.049(5) -0.006(3) 0.002(3) 0.012(4)
C34A 0.064(5) 0.039(4) 0.023(3) -0.002(4) 0.006(4) 0.007(3)
C4A 0.018(3) 0.026(3) 0.015(3) 0.003(3) 0.000(2) -0.002(2)
C5A 0.020(3) 0.023(3) 0.020(3) 0.001(3) -0.003(2) -0.004(3)
C51A 0.015(3) 0.032(3) 0.026(3) -0.007(3) -0.002(2) 0.004(3)
C52A 0.032(4) 0.043(4) 0.040(4) 0.010(3) 0.021(3) 0.013(3)
C53A 0.053(5) 0.045(5) 0.054(5) -0.020(4) 0.015(4) -0.005(4)
C54A 0.032(4) 0.068(5) 0.027(3) 0.005(4) 0.008(3) 0.020(4)
N1B 0.018(3) 0.020(3) 0.017(2) 0.002(2) -0.004(2) 0.004(2)
N2B 0.021(3) 0.022(3) 0.019(3) -0.002(2) 0.004(2) 0.002(2)
C3B 0.020(3) 0.024(4) 0.022(3) -0.008(3) -0.002(3) -0.001(3)
C31B 0.030(3) 0.025(3) 0.019(3) -0.005(3) 0.000(3) 0.005(3)
C32B 0.032(4) 0.026(4) 0.035(4) -0.001(3) 0.002(3) 0.011(3)
C33B 0.095(7) 0.046(5) 0.025(4) -0.008(5) 0.025(4) 0.013(4)
C34B 0.026(4) 0.036(4) 0.056(5) 0.000(3) -0.001(4) 0.023(4)
C4B 0.020(3) 0.020(3) 0.027(3) 0.004(3) 0.007(3) -0.004(3)
C5B 0.021(3) 0.027(3) 0.014(3) -0.006(3) 0.004(2) -0.005(2)
C51B 0.036(4) 0.026(3) 0.018(3) -0.005(3) 0.013(3) -0.002(3)
C52B 0.063(5) 0.040(4) 0.056(5) -0.007(4) 0.040(4) 0.002(4)
C53B 0.036(4) 0.117(9) 0.046(5) -0.014(5) 0.009(4) 0.011(5)
C54B 0.053(5) 0.052(5) 0.029(3) -0.022(4) 0.018(3) -0.009(3)
N1C 0.023(3) 0.019(3) 0.022(3) -0.002(2) 0.003(2) 0.002(2)
N2C 0.016(2) 0.028(3) 0.016(3) -0.006(2) 0.000(2) 0.006(2)
C3C 0.017(3) 0.019(3) 0.014(3) 0.002(2) -0.005(2) -0.008(2)
C31C 0.020(3) 0.019(3) 0.013(3) 0.001(2) -0.001(2) -0.001(2)
C32C 0.029(3) 0.022(3) 0.036(4) 0.001(3) 0.004(3) 0.008(3)
C33C 0.060(5) 0.030(4) 0.018(3) -0.005(3) 0.011(3) -0.004(3)
C34C 0.022(3) 0.029(4) 0.045(4) -0.003(3) -0.001(3) 0.011(3)
C4C 0.023(3) 0.017(3) 0.022(3) -0.002(3) -0.003(3) -0.002(2)
C5C 0.016(3) 0.025(3) 0.017(3) -0.003(3) 0.003(2) 0.002(2)
C51C 0.025(3) 0.021(3) 0.026(3) -0.003(3) 0.009(3) 0.001(3)
C52C 0.041(4) 0.044(4) 0.044(4) 0.000(3) 0.017(3) 0.003(3)
C53C 0.042(4) 0.059(5) 0.034(4) -0.006(4) 0.012(3) 0.011(4)
C54C 0.074(6) 0.044(5) 0.063(5) -0.025(4) 0.056(5) -0.013(4)
N1D 0.019(3) 0.019(3) 0.015(2) -0.006(2) 0.004(2) 0.002(2)
N2D 0.018(2) 0.022(3) 0.018(2) 0.000(2) 0.003(2) 0.001(2)
C3D 0.021(3) 0.020(3) 0.017(3) -0.002(3) -0.003(2) 0.002(2)
C31D 0.022(3) 0.023(3) 0.029(3) -0.002(3) 0.005(3) 0.005(3)
C32D 0.027(4) 0.028(4) 0.045(4) -0.005(3) -0.011(3) 0.012(3)
C33D 0.022(3) 0.035(4) 0.041(4) -0.012(3) 0.001(3) 0.013(3)
C34D 0.082(7) 0.039(5) 0.033(4) -0.021(5) 0.012(4) 0.002(4)
C4D 0.030(3) 0.022(3) 0.013(3) 0.000(3) 0.000(3) -0.002(2)
C5D 0.022(3) 0.025(3) 0.017(3) 0.002(3) -0.006(3) -0.005(3)
C51D 0.016(3) 0.024(3) 0.020(3) 0.004(3) -0.003(2) 0.002(2)
C52D 0.042(4) 0.033(4) 0.025(3) 0.004(3) 0.011(3) 0.010(3)
C53D 0.046(4) 0.034(4) 0.038(4) -0.011(3) 0.021(3) -0.011(3)
C54D 0.018(3) 0.062(5) 0.040(4) 0.002(3) 0.006(3) 0.020(4)

loop_
_atom_type_symbol
_atom_type_description
_atom_type_scat_dispersion_real
_atom_type_scat_dispersion_imag
_atom_type_scat_source
C C 0.0033 0.0016 'International Tables Vol C Tables 4.2.6.8 and 6.1.1.4'
H H 0.0000 0.0000 'International Tables Vol C Tables 4.2.6.8 and 6.1.1.4'
N N 0.0061 0.0033 'International Tables Vol C Tables 4.2.6.8 and 6.1.1.4'

loop_
_geom_angle_atom_site_label_1
_geom_angle_atom_site_label_2
_geom_angle_atom_site_label_3
_geom_angle
C5A N1A N2A 114.2(5)
C3A N2A N1A 104.0(5)
N2A C3A C4A 110.4(5)
N2A C3A C31A 119.7(6)
C4A C3A C31A 129.9(6)
C3A C31A C32A 109.1(5)
C3A C31A C33A 109.4(6)
C3A C31A C34A 108.3(6)
C32A C31A C33A 110.1(6)
C32A C31A C34A 108.9(6)
C33A C31A C34A 111.0(6)
C3A C4A C5A 105.6(6)
N1A C5A C4A 105.8(6)
N1A C5A C51A 122.7(6)
C4A C5A C51A 131.5(6)
C5A C51A C52A 109.4(5)
C5A C51A C53A 110.1(6)
C5A C51A C54A 109.4(5)
C52A C51A C53A 109.4(6)
C52A C51A C54A 108.1(6)
C53A C51A C54A 110.4(6)
C5B N1B N2B 113.3(5)
C3B N2B N1B 103.1(5)
N2B C3B C4B 111.3(6)
N2B C3B C31B 118.9(6)
C4B C3B C31B 129.8(6)
C3B C31B C32B 110.2(6)
C3B C31B C33B 110.3(6)
C3B C31B C34B 110.0(5)
C32B C31B C33B 107.7(6)
C32B C31B C34B 109.5(6)
C33B C31B C34B 109.0(7)
C3B C4B C5B 106.9(6)
N1B C5B C4B 105.4(5)
N1B C5B C51B 122.5(6)
C4B C5B C51B 132.1(6)
C5B C51B C52B 109.8(6)
C5B C51B C53B 110.0(6)
C5B C51B C54B 109.8(5)
C52B C51B C53B 108.4(7)
C52B C51B C54B 107.6(6)
C53B C51B C54B 111.2(7)
C5C N1C N2C 112.7(5)
C3C N2C N1C 104.3(5)
N2C C3C C4C 111.4(6)
N2C C3C C31C 119.2(5)
C4C C3C C31C 129.3(6)
C3C C31C C32C 110.0(5)
C3C C31C C33C 110.4(5)
C3C C31C C34C 109.6(5)
C32C C31C C33C 109.2(5)
C32C C31C C34C 108.3(5)
C33C C31C C34C 109.3(6)
C3C C4C C5C 106.1(6)
N1C C5C C4C 105.6(5)
N1C C5C C51C 122.1(6)
C4C C5C C51C 132.3(6)
C5C C51C C52C 110.0(5)
C5C C51C C53C 109.5(5)
C5C C51C C54C 110.3(5)
C52C C51C C53C 108.5(6)
C52C C51C C54C 108.2(6)
C53C C51C C54C 110.4(7)
C5D N1D N2D 113.7(5)
C3D N2D N1D 105.9(5)
N2D C3D C4D 109.1(6)
N2D C3D C31D 120.2(6)
C4D C3D C31D 130.6(6)
C3D C31D C32D 109.2(6)
C3D C31D C33D 109.2(5)
C3D C31D C34D 110.0(6)
C32D C31D C33D 109.1(6)
C32D C31D C34D 109.2(7)
C33D C31D C34D 110.1(6)
C3D C4D C5D 106.1(6)
N1D C5D C4D 105.2(6)
N1D C5D C51D 123.7(6)
C4D C5D C51D 131.1(6)
C5D C51D C52D 110.3(5)
C5D C51D C53D 107.6(5)
C5D C51D C54D 110.0(5)
C52D C51D C53D 107.6(5)
C52D C51D C54D 111.3(6)
C54D C51D C53D 109.8(6)

loop_
_geom_bond_atom_site_label_1
_geom_bond_atom_site_label_2
_geom_bond_distance
N1A N2A 1.368(7)
N1A C5A 1.338(8)
N2A C3A 1.333(9)
C3A C4A 1.437(8)
C3A C31A 1.542(9)
C31A C32A 1.512(10)
C31A C33A 1.531(10)
C31A C34A 1.557(9)
C4A C5A 1.376(9)
C5A C51A 1.528(8)
C51A C52A 1.528(9)
C51A C53A 1.525(10)
C51A C54A 1.538(9)
N1B N2B 1.382(7)
N1B C5B 1.338(8)
N2B C3B 1.340(9)
C3B C4B 1.385(9)
C3B C31B 1.512(9)
C31B C32B 1.541(10)
C31B C33B 1.541(10)
C31B C34B 1.535(10)
C4B C5B 1.373(9)
C5B C51B 1.531(8)
C51B C52B 1.532(10)
C51B C53B 1.514(11)
C51B C54B 1.518(9)
N1C N2C 1.374(7)
N1C C5C 1.352(8)
N2C C3C 1.331(8)
C3C C4C 1.399(8)
C3C C31C 1.515(9)
C31C C32C 1.556(9)
C31C C33C 1.546(8)
C31C C34C 1.539(9)
C4C C5C 1.385(9)
C5C C51C 1.513(8)
C51C C52C 1.542(10)
C51C C53C 1.518(9)
C51C C54C 1.525(10)
N1D N2D 1.354(7)
N1D C5D 1.353(8)
N2D C3D 1.334(9)
C3D C4D 1.443(9)
C3D C31D 1.505(9)
C31D C32D 1.534(10)
C31D C33D 1.540(9)
C31D C34D 1.537(10)
C4D C5D 1.389(9)
C5D C51D 1.520(9)
C51D C52D 1.508(9)
C51D C53D 1.554(9)
C51D C54D 1.528(8)

loop_
_geom_hbond_atom_site_label_D
_geom_hbond_atom_site_label_H
_geom_hbond_atom_site_label_A
_geom_hbond_distance_DH
_geom_hbond_distance_HA
_geom_hbond_distance_DA
_geom_hbond_angle_DHA
N1A H1A N2B 0.88 2.13 2.855(8) 139.4
N1B H1B N2A 0.88 2.16 2.870(8) 137.5
N1C H1C N2D 0.88 2.12 2.854(8) 139.9
N1D H1D N2C 0.88 2.14 2.868(8) 140.2

loop_
_geom_torsion_atom_site_label_1
_geom_torsion_atom_site_label_2
_geom_torsion_atom_site_label_3
_geom_torsion_atom_site_label_4
_geom_torsion
C5A N1A N2A C3A 0.1(7)
N1A N2A C3A C31A 179.6(5)
N1A N2A C3A C4A -0.5(6)
N2A C3A C31A C32A -178.8(6)
N2A C3A C31A C33A -58.3(9)
N2A C3A C31A C34A 62.7(8)
C4A C3A C31A C32A 1.3(10)
C4A C3A C31A C33A 121.8(8)
C4A C3A C31A C34A -117.1(8)
N2A C3A C4A C5A 0.7(7)
C31A C3A C4A C5A -179.4(7)
N2A N1A C5A C4A 0.3(7)
N2A N1A C5A C51A -179.1(5)
C3A C4A C5A N1A -0.6(6)
C3A C4A C5A C51A 178.7(6)
N1A C5A C51A C52A 179.7(6)
N1A C5A C51A C53A -60.0(8)
N1A C5A C51A C54A 61.5(8)
C4A C5A C51A C52A 0.5(9)
C4A C5A C51A C53A 120.9(8)
C4A C5A C51A C54A -117.7(8)
C5B N1B N2B C3B -0.6(7)
N1B N2B C3B C31B -179.5(5)
N1B N2B C3B C4B 0.7(7)
N2B C3B C31B C32B -176.0(6)
N2B C3B C31B C33B -57.2(8)
N2B C3B C31B C34B 63.1(8)
C4B C3B C31B C32B 3.7(10)
C4B C3B C31B C33B 122.6(8)
C4B C3B C31B C34B -117.1(8)
N2B C3B C4B C5B -0.5(7)
C31B C3B C4B C5B 179.7(6)
N2B N1B C5B C4B 0.3(7)
N2B N1B C5B C51B -178.4(5)
C3B C4B C5B N1B 0.1(7)
C3B C4B C5B C51B 178.6(6)
N1B C5B C51B C52B 5.0(9)
N1B C5B C51B C53B 124.1(8)
N1B C5B C51B C54B -113.2(7)
C4B C5B C51B C52B -173.3(7)
C4B C5B C51B C53B -54.2(10)
C4B C5B C51B C54B 68.5(9)
C5C N1C N2C C3C 0.1(7)
N1C N2C C3C C31C -178.4(5)
N1C N2C C3C C4C 0.0(6)
N2C C3C C31C C32C -174.2(5)
N2C C3C C31C C33C -53.6(7)
N2C C3C C31C C34C 66.8(7)
C4C C3C C31C C32C 7.7(9)
C4C C3C C31C C33C 128.3(7)
C4C C3C C31C C34C -111.3(7)
N2C C3C C4C C5C -0.1(7)
C31C C3C C4C C5C 178.1(6)
N2C N1C C5C C4C -0.1(7)
N2C N1C C5C C51C 177.9(5)
C3C C4C C5C N1C 0.1(7)
C3C C4C C5C C51C -177.6(6)
N1C C5C C51C C52C 171.6(6)
N1C C5C C51C C53C -69.3(8)
N1C C5C C51C C54C 52.3(9)
C4C C5C C51C C52C -11.0(10)
C4C C5C C51C C53C 108.1(8)
C4C C5C C51C C54C -130.2(8)
C5D N1D N2D C3D -0.4(7)
N1D N2D C3D C31D 177.4(5)
N1D N2D C3D C4D 0.7(7)
N2D C3D C31D C32D 174.2(6)
N2D C3D C31D C33D -66.6(8)
N2D C3D C31D C34D 54.3(8)
C4D C3D C31D C32D -10.0(10)
C4D C3D C31D C33D 109.2(8)
C4D C3D C31D C34D -129.8(8)
N2D C3D C4D C5D -0.7(7)
C31D C3D C4D C5D -176.9(6)
N2D N1D C5D C4D 0.0(7)
N2D N1D C5D C51D 179.2(5)
C3D C4D C5D N1D 0.4(7)
C3D C4D C5D C51D -178.7(6)
N1D C5D C51D C52D 1.5(8)
N1D C5D C51D C53D 118.7(7)
N1D C5D C51D C54D -121.7(7)
C4D C5D C51D C52D -179.5(6)
C4D C5D C51D C53D -62.3(8)
C4D C5D C51D C54D 57.3(9)

loop_
_cod_related_entry_id
_cod_related_entry_database
_cod_related_entry_code
1 ChemSpider 120658
